data_1566931
loop_
_publ_author_name
'Wei, Wan-Xu'
'Kong, Xiangtao'
'Jiao, Rui-Qiang'
'Li, Xue-Song'
'Wang, Cui-Tian'
'Li, Yuke'
'Liang, Yong-Min'

_publ_section_title
;
 Regioselective Synthesis of Spirocyclic Pyrrolines via a
 Palladium-Catalyzed Narasaka-Heck/C-H Activation/[4+2] Annulation Cascade
 Reaction
;
_journal_name_full 'Chemical Science'
_journal_paper_doi 10.1039/D2SC01887J
_journal_year 2022
_chemical_formula_moiety 'C30 H29 N O2'
_chemical_formula_sum 'C30 H30 N O2'
_chemical_formula_weight 436.55
_space_group_crystal_system monoclinic
_space_group_IT_number 14
_space_group_name_Hall '-P 2ybc'
_space_group_name_H-M_alt 'P 1 21/c 1'
_atom_sites_solution_hydrogens geom
_atom_sites_solution_primary direct
_audit_creation_date 2020-09-09
_audit_creation_method
;
Olex2 1.3
(compiled 2020.07.31 svn.rc2a77460 for OlexSys, GUI svn.r6145)
;
_audit_update_record
;
2021-11-25 deposited with the CCDC.	2022-05-05 downloaded from the CCDC.
;
_cell_angle_alpha 90
_cell_angle_beta 94.679(4)
_cell_angle_gamma 90
_cell_formula_units_Z 4
_cell_length_a 13.2005(6)
_cell_length_b 19.9331(9)
_cell_length_c 9.2145(3)
_cell_measurement_reflns_used 2943
_cell_measurement_temperature 293.16(10)
_cell_measurement_theta_max 69.4780
_cell_measurement_theta_min 8.0460
_cell_volume 2416.50(17)
_computing_cell_refinement 'CrysAlisPro 1.171.38.43f (Rigaku OD, 2015)'
_computing_data_collection 'CrysAlisPro 1.171.38.43f (Rigaku OD, 2015)'
_computing_data_reduction 'CrysAlisPro 1.171.38.43f (Rigaku OD, 2015)'
_computing_molecular_graphics 'Olex2 1.3 (Dolomanov et al., 2009)'
_computing_publication_material 'Olex2 1.3 (Dolomanov et al., 2009)'
_computing_structure_refinement 'SHELXL 2018/3 (Sheldrick, 2015)'
_computing_structure_solution 'SHELXS  (Sheldrick, 2008)'
_diffrn_ambient_environment air
_diffrn_ambient_temperature 293.16(10)
_diffrn_detector 'CCD plate'
_diffrn_detector_area_resol_mean 16.0733
_diffrn_detector_type Eos
_diffrn_measured_fraction_theta_full 1.000
_diffrn_measured_fraction_theta_max 1.000
_diffrn_measurement_details
;
List of Runs (angles in degrees, time in seconds):

  # Type    Start    End  Width  t~exp~   \w     \q     \k     \f   Frames
#--------------------------------------------------------------------------
  1  \w    150.00 176.00   1.00    1.00    --  108.00  63.00  30.00   26
  2  \w     81.00 178.00   1.00    1.00    --  108.00  25.00 -30.00   97
  3  \w     80.00 170.00   1.00    1.00    --  108.00  25.00-120.00   90
  4  \w     78.00 113.00   1.00    1.00    --  108.00-111.00-120.00   35
  5  \w     47.00 122.00   1.00    1.00    --  108.00 -50.00 -60.00   75
  6  \w     48.00 110.00   1.00    1.00    --   54.00  57.00 -30.00   62
  7  \w     44.00 108.00   1.00    1.00    --   54.00  57.00-150.00   64
  8  \w     38.00 108.00   1.00    1.00    --  108.00 -50.00-120.00   70
  9  \w     38.00 138.00   1.00    1.00    --  108.00 -91.00 -90.00  100
 10  \w     40.00 115.00   1.00    1.00    --   54.00  57.00  90.00   75
 11  \w     30.00  55.00   1.00    1.00    --   54.00 -57.00 -60.00   25
 12  \w     31.00  90.00   1.00    1.00    --   54.00-125.00 -60.00   59
 13  \w     -4.00  21.00   1.00    1.00    --    0.00 -57.00-150.00   25
 14  \w     24.00  62.00   1.00    1.00    --    0.00  57.00-180.00   38
 15  \w     19.00  44.00   1.00    1.00    --    0.00  57.00 -30.00   25
 16  \w    -66.00 -41.00   1.00    1.00    --    0.00 -57.00-150.00   25
;
_diffrn_measurement_device 'four-circle diffractometer'
_diffrn_measurement_device_type 'SuperNova, Dual, Cu at zero, Eos'
_diffrn_measurement_method '\w scans'
_diffrn_orient_matrix_type 'CrysAlisPro convention (1999,Acta A55,543-557)'
_diffrn_orient_matrix_UB_11 0.0853069000
_diffrn_orient_matrix_UB_12 0.0019205000
_diffrn_orient_matrix_UB_13 -0.1044506000
_diffrn_orient_matrix_UB_21 -0.0801312000
_diffrn_orient_matrix_UB_22 0.0024314000
_diffrn_orient_matrix_UB_23 -0.1311744000
_diffrn_orient_matrix_UB_31 0.0003606000
_diffrn_orient_matrix_UB_32 0.0772317000
_diffrn_orient_matrix_UB_33 0.0066265000
_diffrn_radiation_monochromator mirror
_diffrn_radiation_probe x-ray
_diffrn_radiation_type 'Cu K\a'
_diffrn_radiation_wavelength 1.54184
_diffrn_reflns_av_R_equivalents 0.0270
_diffrn_reflns_av_unetI/netI 0.0314
_diffrn_reflns_Laue_measured_fraction_full 1.000
_diffrn_reflns_Laue_measured_fraction_max 1.000
_diffrn_reflns_limit_h_max 14
_diffrn_reflns_limit_h_min -15
_diffrn_reflns_limit_k_max 23
_diffrn_reflns_limit_k_min -15
_diffrn_reflns_limit_l_max 10
_diffrn_reflns_limit_l_min -10
_diffrn_reflns_number 8748
_diffrn_reflns_point_group_measured_fraction_full 1.000
_diffrn_reflns_point_group_measured_fraction_max 1.000
_diffrn_reflns_theta_full 66.592
_diffrn_reflns_theta_max 66.592
_diffrn_reflns_theta_min 4.026
_diffrn_source 'micro-focus sealed X-ray tube'
_diffrn_source_type 'SuperNova (Cu) X-ray Source'
_exptl_absorpt_coefficient_mu 0.579
_exptl_absorpt_correction_T_max 1.00000
_exptl_absorpt_correction_T_min 0.45977
_exptl_absorpt_correction_type multi-scan
_exptl_absorpt_process_details
;
CrysAlisPro 1.171.38.43f (Rigaku Oxford Diffraction, 2015)
Empirical absorption correction using spherical harmonics,
 implemented in SCALE3 ABSPACK scaling algorithm.
;
_exptl_crystal_colour 'clear light colourless'
_exptl_crystal_colour_lustre clear
_exptl_crystal_colour_modifier light
_exptl_crystal_colour_primary colourless
_exptl_crystal_density_diffrn 1.200
_exptl_crystal_description block
_exptl_crystal_F_000 932
_exptl_crystal_size_max 0.14
_exptl_crystal_size_mid 0.12
_exptl_crystal_size_min 0.09
_refine_diff_density_max 0.421
_refine_diff_density_min -0.472
_refine_diff_density_rms 0.109
_refine_ls_extinction_method none
_refine_ls_goodness_of_fit_ref 1.049
_refine_ls_hydrogen_treatment constr
_refine_ls_matrix_type full
_refine_ls_number_parameters 301
_refine_ls_number_reflns 4260
_refine_ls_number_restraints 0
_refine_ls_restrained_S_all 1.049
_refine_ls_R_factor_all 0.0906
_refine_ls_R_factor_gt 0.0779
_refine_ls_shift/su_max 0.000
_refine_ls_shift/su_mean 0.000
_refine_ls_structure_factor_coef Fsqd
_refine_ls_weighting_details 'w=1/[\s^2^(Fo^2^)+(0.1206P)^2^+0.6502P] where P=(Fo^2^+2Fc^2^)/3'
_refine_ls_weighting_scheme calc
_refine_ls_wR_factor_gt 0.1936
_refine_ls_wR_factor_ref 0.2125
_reflns_Friedel_coverage 0.000
_reflns_number_gt 3367
_reflns_number_total 4260
_reflns_threshold_expression 'I > 2\s(I)'
_cod_data_source_file d2sc01887j2.cif
_cod_data_source_block weiwx_0907
_cod_original_cell_volume 2416.51(18)
_cod_database_code 1566931
_shelx_shelxl_version_number 2018/3
_shelx_space_group_comment
;
The symmetry employed for this shelxl refinement is uniquely defined
by the following loop, which should always be used as a source of
symmetry information in preference to the above space-group names.
They are only intended as comments.
;
_reflns_odcompleteness_completeness 99.96
_reflns_odcompleteness_iscentric 1
_reflns_odcompleteness_theta 66.97
_olex2_refinement_description
;
1. Fixed Uiso
 At 1.2 times of:
  All C(H) groups, All C(H,H) groups
 At 1.5 times of:
  All C(H,H,H) groups
2.a Secondary CH2 refined with riding coordinates:
 C9(H9A,H9B), C13(H13A,H13B), C32(H32A,H32B)
2.b Aromatic/amide H refined with riding coordinates:
 C14(H14), C17(H17), C18(H18), C19(H19), C20(H20), C21(H21), C22(H22),
 C25(H25), C26(H26), C27(H27), C28(H28), C29(H29), C30(H30), C31(H31)
2.c Idealised Me refined as rotating group:
 C23(H23A,H23B,H23C), C24(H24A,H24B,H24C), C0AA(H0AA,H0AB,H0AC)
;
_olex2_date_sample_data_collection 2020-09-07
_olex2_submission_special_instructions 'No special instructions were received'
_oxdiff_exptl_absorpt_empirical_details
;
Empirical correction (ABSPACK) includes:
- Absorption correction using spherical harmonics
- Frame scaling
;
_oxdiff_exptl_absorpt_empirical_full_max 2.017
_oxdiff_exptl_absorpt_empirical_full_min 0.447

loop_
_space_group_symop_operation_xyz
'x, y, z'
'-x, y+1/2, -z+1/2'
'-x, -y, -z'
'x, -y-1/2, z-1/2'

loop_
_atom_site_label
_atom_site_type_symbol
_atom_site_fract_x
_atom_site_fract_y
_atom_site_fract_z
_atom_site_U_iso_or_equiv
_atom_site_adp_type
_atom_site_occupancy
_atom_site_site_symmetry_order
_atom_site_calc_flag
_atom_site_refinement_flags_posn
_atom_site_refinement_flags_adp
_atom_site_refinement_flags_occupancy
_atom_site_disorder_assembly
_atom_site_disorder_group
N1 N 0.81452(14) 0.11137(10) 0.79760(18) 0.0509(5) Uani 1 1 d . . . . .
C2 C 0.67054(16) 0.07899(12) 0.4383(2) 0.0501(5) Uani 1 1 d . . . . .
C3 C 0.66781(15) 0.00416(12) 0.4399(2) 0.0480(5) Uani 1 1 d . . . . .
C4 C 0.62201(17) -0.03058(12) 0.3070(2) 0.0527(5) Uani 1 1 d . . . . .
C5 C 0.94312(18) 0.13831(10) 0.9849(2) 0.0504(5) Uani 1 1 d . . . . .
C6 C 0.90977(16) 0.11127(10) 0.8379(2) 0.0453(5) Uani 1 1 d . . . . .
C7 C 0.72813(16) 0.11348(11) 0.5493(2) 0.0494(5) Uani 1 1 d . . . . .
C8 C 0.69984(16) -0.02767(12) 0.5632(2) 0.0510(5) Uani 1 1 d . . . . .
C9 C 0.73924(18) 0.01001(12) 0.6971(2) 0.0536(6) Uani 1 1 d . . . . .
H9A H 0.785269 -0.018639 0.756583 0.064 Uiso 1 1 calc R U . . .
H9B H 0.682816 0.021372 0.753687 0.064 Uiso 1 1 calc R U . . .
C10 C 0.79499(16) 0.07430(11) 0.6600(2) 0.0481(5) Uani 1 1 d . . . . .
C11 C 0.97831(15) 0.07884(11) 0.7320(2) 0.0459(5) Uani 1 1 d . . . . .
O12 O 0.71735(19) -0.13741(10) 0.4746(2) 0.0858(6) Uani 1 1 d . . . . .
C13 C 0.90045(17) 0.06059(13) 0.6048(2) 0.0555(6) Uani 1 1 d . . . . .
H13A H 0.906839 0.013751 0.578497 0.067 Uiso 1 1 calc R U . . .
H13B H 0.910561 0.088012 0.520230 0.067 Uiso 1 1 calc R U . . .
C14 C 0.6124(2) 0.11562(14) 0.3333(3) 0.0648(7) Uani 1 1 d . . . . .
H14 H 0.573250 0.093148 0.260227 0.078 Uiso 1 1 calc R U . . .
C15 C 0.69211(19) -0.10119(13) 0.5860(3) 0.0599(6) Uani 1 1 d . . . . .
O16 O 0.6691(2) -0.12525(11) 0.6983(2) 0.0951(7) Uani 1 1 d . . . . .
C17 C 1.0443(2) 0.14852(14) 1.0324(3) 0.0697(7) Uani 1 1 d . . . . .
H17 H 1.094695 0.139796 0.970048 0.084 Uiso 1 1 calc R U . . .
C18 C 0.7263(2) 0.18336(13) 0.5506(3) 0.0651(7) Uani 1 1 d . . . . .
H18 H 0.764585 0.206531 0.623457 0.078 Uiso 1 1 calc R U . . .
C19 C 0.6680(2) 0.21879(15) 0.4446(3) 0.0784(8) Uani 1 1 d . . . . .
H19 H 0.666891 0.265426 0.447160 0.094 Uiso 1 1 calc R U . . .
C20 C 0.53295(19) -0.06686(15) 0.3117(3) 0.0689(7) Uani 1 1 d . . . . .
H20 H 0.501142 -0.068546 0.398001 0.083 Uiso 1 1 calc R U . . .
C21 C 0.8707(2) 0.15107(14) 1.0823(3) 0.0702(7) Uani 1 1 d . . . . .
H21 H 0.802413 0.143788 1.053509 0.084 Uiso 1 1 calc R U . . .
C22 C 0.9988(3) 0.18533(16) 1.2664(3) 0.0912(11) Uani 1 1 d . . . . .
H22 H 1.017284 0.201738 1.359277 0.109 Uiso 1 1 calc R U . . .
C23 C 1.0575(2) 0.12690(16) 0.6770(3) 0.0789(8) Uani 1 1 d . . . . .
H23A H 1.025237 0.168367 0.647127 0.118 Uiso 1 1 calc R U . . .
H23B H 1.087373 0.106986 0.595712 0.118 Uiso 1 1 calc R U . . .
H23C H 1.109594 0.135423 0.753724 0.118 Uiso 1 1 calc R U . . .
C24 C 1.0315(2) 0.01631(14) 0.7982(3) 0.0680(7) Uani 1 1 d . . . . .
H24A H 1.080181 0.029418 0.876105 0.102 Uiso 1 1 calc R U . . .
H24B H 1.065617 -0.006680 0.724688 0.102 Uiso 1 1 calc R U . . .
H24C H 0.981956 -0.012986 0.835285 0.102 Uiso 1 1 calc R U . . .
C25 C 1.0711(3) 0.17175(16) 1.1728(3) 0.0878(10) Uani 1 1 d . . . . .
H25 H 1.139361 0.178098 1.203328 0.105 Uiso 1 1 calc R U . . .
C26 C 0.6243(3) -0.06308(19) 0.0560(3) 0.0947(11) Uani 1 1 d . . . . .
H26 H 0.655511 -0.061815 -0.030891 0.114 Uiso 1 1 calc R U . . .
C27 C 0.6670(2) -0.02833(16) 0.1770(3) 0.0727(7) Uani 1 1 d . . . . .
H27 H 0.726095 -0.003508 0.170287 0.087 Uiso 1 1 calc R U . . .
C28 C 0.6121(2) 0.18524(15) 0.3362(3) 0.0780(8) Uani 1 1 d . . . . .
H28 H 0.573790 0.209080 0.264410 0.094 Uiso 1 1 calc R U . . .
C29 C 0.8981(3) 0.17444(17) 1.2215(3) 0.0902(11) Uani 1 1 d . . . . .
H29 H 0.848275 0.182810 1.284907 0.108 Uiso 1 1 calc R U . . .
C30 C 0.5366(3) -0.09909(19) 0.0640(4) 0.0957(11) Uani 1 1 d . . . . .
H30 H 0.508626 -0.122494 -0.016866 0.115 Uiso 1 1 calc R U . . .
C31 C 0.4904(2) -0.10053(18) 0.1912(4) 0.0886(10) Uani 1 1 d . . . . .
H31 H 0.430173 -0.124264 0.196455 0.106 Uiso 1 1 calc R U . . .
C32 C 0.7110(5) -0.20990(18) 0.4869(5) 0.1345(19) Uani 1 1 d . . . . .
H32A H 0.773603 -0.229548 0.458320 0.161 Uiso 1 1 calc R U . . .
H32B H 0.704739 -0.221620 0.587972 0.161 Uiso 1 1 calc R U . . .
C0AA C 0.6353(5) -0.2354(3) 0.4077(8) 0.203(4) Uani 1 1 d . . . . .
H0AA H 0.641218 -0.224294 0.307358 0.305 Uiso 1 1 calc R U . . .
H0AB H 0.572820 -0.217458 0.437889 0.305 Uiso 1 1 calc R U . . .
H0AC H 0.635503 -0.283239 0.419025 0.305 Uiso 1 1 calc R U . . .

loop_
_atom_site_aniso_label
_atom_site_aniso_U_11
_atom_site_aniso_U_22
_atom_site_aniso_U_33
_atom_site_aniso_U_23
_atom_site_aniso_U_13
_atom_site_aniso_U_12
N1 0.0523(10) 0.0591(11) 0.0400(9) -0.0069(8) -0.0043(7) 0.0048(8)
C2 0.0481(11) 0.0585(13) 0.0424(11) 0.0042(10) -0.0033(9) 0.0008(9)
C3 0.0435(10) 0.0593(13) 0.0399(10) -0.0002(9) -0.0033(8) -0.0003(9)
C4 0.0510(12) 0.0637(14) 0.0419(11) -0.0035(10) -0.0052(9) 0.0052(10)
C5 0.0699(14) 0.0412(11) 0.0375(10) 0.0021(9) -0.0114(9) 0.0011(9)
C6 0.0539(11) 0.0432(11) 0.0368(10) 0.0015(8) -0.0076(8) 0.0005(9)
C7 0.0475(11) 0.0559(13) 0.0437(11) 0.0006(9) -0.0023(9) 0.0022(9)
C8 0.0495(11) 0.0570(13) 0.0453(11) 0.0007(10) -0.0031(9) -0.0012(9)
C9 0.0583(13) 0.0614(14) 0.0392(10) 0.0037(10) -0.0079(9) 0.0007(10)
C10 0.0493(11) 0.0551(12) 0.0384(10) -0.0057(9) -0.0054(8) 0.0011(9)
C11 0.0482(11) 0.0502(12) 0.0383(10) 0.0037(9) -0.0023(8) 0.0018(9)
O12 0.1197(18) 0.0554(11) 0.0825(13) -0.0082(10) 0.0088(12) -0.0008(11)
C13 0.0545(13) 0.0679(14) 0.0431(11) -0.0111(10) -0.0018(9) 0.0045(10)
C14 0.0649(15) 0.0724(16) 0.0537(13) 0.0047(12) -0.0161(11) 0.0037(12)
C15 0.0644(14) 0.0585(14) 0.0545(13) 0.0027(11) -0.0089(11) -0.0044(11)
O16 0.148(2) 0.0707(13) 0.0663(12) 0.0149(10) 0.0077(12) -0.0132(13)
C17 0.0799(17) 0.0728(17) 0.0531(13) -0.0004(12) -0.0156(12) -0.0192(13)
C18 0.0720(15) 0.0595(14) 0.0613(14) -0.0042(12) -0.0091(12) 0.0018(12)
C19 0.093(2) 0.0571(15) 0.0820(19) 0.0062(14) -0.0128(16) 0.0119(14)
C20 0.0541(13) 0.0845(18) 0.0663(15) -0.0190(13) -0.0062(11) -0.0040(12)
C21 0.0874(18) 0.0771(17) 0.0439(12) -0.0057(12) -0.0086(12) 0.0233(14)
C22 0.153(3) 0.0733(18) 0.0417(14) -0.0036(13) -0.0280(18) -0.0073(19)
C23 0.0837(19) 0.092(2) 0.0622(16) 0.0017(15) 0.0130(14) -0.0267(16)
C24 0.0788(17) 0.0695(16) 0.0540(13) 0.0036(12) -0.0049(12) 0.0259(13)
C25 0.116(3) 0.081(2) 0.0592(16) 0.0041(15) -0.0341(17) -0.0327(18)
C26 0.145(3) 0.100(2) 0.0394(14) -0.0025(14) 0.0061(17) 0.022(2)
C27 0.0819(18) 0.090(2) 0.0463(13) 0.0028(13) 0.0059(12) 0.0039(15)
C28 0.0850(19) 0.0738(18) 0.0712(17) 0.0151(14) -0.0184(15) 0.0170(15)
C29 0.132(3) 0.094(2) 0.0423(13) -0.0069(14) -0.0040(16) 0.029(2)
C30 0.118(3) 0.092(2) 0.0688(19) -0.0240(17) -0.0400(19) 0.016(2)
C31 0.0738(18) 0.096(2) 0.091(2) -0.0301(18) -0.0263(16) -0.0026(16)
C32 0.227(6) 0.0560(19) 0.118(3) -0.014(2) -0.002(4) -0.010(3)
C0AA 0.250(8) 0.086(3) 0.255(8) -0.029(4) -0.093(7) -0.026(4)

loop_
_atom_type_symbol
_atom_type_description
_atom_type_scat_dispersion_real
_atom_type_scat_dispersion_imag
_atom_type_scat_source
C C 0.0181 0.0091 'International Tables Vol C Tables 4.2.6.8 and 6.1.1.4'
H H 0.0000 0.0000 'International Tables Vol C Tables 4.2.6.8 and 6.1.1.4'
N N 0.0311 0.0180 'International Tables Vol C Tables 4.2.6.8 and 6.1.1.4'
O O 0.0492 0.0322 'International Tables Vol C Tables 4.2.6.8 and 6.1.1.4'

loop_
_geom_angle_atom_site_label_1
_geom_angle_atom_site_label_2
_geom_angle_atom_site_label_3
_geom_angle
_geom_angle_site_symmetry_1
_geom_angle_site_symmetry_3
_geom_angle_publ_flag
C6 N1 C10 110.35(18) . . ?
C7 C2 C3 119.63(19) . . ?
C14 C2 C3 121.3(2) . . ?
C14 C2 C7 119.0(2) . . ?
C4 C3 C2 117.68(18) . . ?
C8 C3 C2 118.42(19) . . ?
C8 C3 C4 123.7(2) . . ?
C20 C4 C3 120.4(2) . . ?
C27 C4 C3 121.5(2) . . ?
C27 C4 C20 118.1(2) . . ?
C17 C5 C6 123.1(2) . . ?
C17 C5 C21 117.8(2) . . ?
C21 C5 C6 119.1(2) . . ?
N1 C6 C5 118.2(2) . . ?
N1 C6 C11 115.69(17) . . ?
C5 C6 C11 125.97(18) . . ?
C2 C7 C10 119.4(2) . . ?
C18 C7 C2 119.1(2) . . ?
C18 C7 C10 121.4(2) . . ?
C3 C8 C9 121.6(2) . . ?
C3 C8 C15 124.5(2) . . ?
C15 C8 C9 113.64(19) . . ?
C8 C9 H9A 109.2 . . ?
C8 C9 H9B 109.2 . . ?
C8 C9 C10 112.09(18) . . ?
H9A C9 H9B 107.9 . . ?
C10 C9 H9A 109.2 . . ?
C10 C9 H9B 109.2 . . ?
N1 C10 C7 111.96(18) . . ?
N1 C10 C9 106.36(17) . . ?
N1 C10 C13 105.86(16) . . ?
C7 C10 C9 108.58(17) . . ?
C7 C10 C13 111.18(18) . . ?
C9 C10 C13 112.83(19) . . ?
C6 C11 C13 101.14(16) . . ?
C6 C11 C23 113.7(2) . . ?
C6 C11 C24 111.44(17) . . ?
C23 C11 C13 109.10(19) . . ?
C24 C11 C13 111.5(2) . . ?
C24 C11 C23 109.7(2) . . ?
C15 O12 C32 117.6(3) . . ?
C10 C13 H13A 110.6 . . ?
C10 C13 H13B 110.6 . . ?
C11 C13 C10 105.74(17) . . ?
C11 C13 H13A 110.6 . . ?
C11 C13 H13B 110.6 . . ?
H13A C13 H13B 108.7 . . ?
C2 C14 H14 119.5 . . ?
C28 C14 C2 120.9(2) . . ?
C28 C14 H14 119.5 . . ?
O12 C15 C8 113.9(2) . . ?
O16 C15 C8 122.7(2) . . ?
O16 C15 O12 123.3(2) . . ?
C5 C17 H17 119.7 . . ?
C5 C17 C25 120.5(3) . . ?
C25 C17 H17 119.7 . . ?
C7 C18 H18 119.6 . . ?
C19 C18 C7 120.8(2) . . ?
C19 C18 H18 119.6 . . ?
C18 C19 H19 120.0 . . ?
C28 C19 C18 120.0(3) . . ?
C28 C19 H19 120.0 . . ?
C4 C20 H20 119.3 . . ?
C31 C20 C4 121.4(3) . . ?
C31 C20 H20 119.3 . . ?
C5 C21 H21 119.4 . . ?
C29 C21 C5 121.3(3) . . ?
C29 C21 H21 119.4 . . ?
C25 C22 H22 120.4 . . ?
C25 C22 C29 119.1(3) . . ?
C29 C22 H22 120.4 . . ?
C11 C23 H23A 109.5 . . ?
C11 C23 H23B 109.5 . . ?
C11 C23 H23C 109.5 . . ?
H23A C23 H23B 109.5 . . ?
H23A C23 H23C 109.5 . . ?
H23B C23 H23C 109.5 . . ?
C11 C24 H24A 109.5 . . ?
C11 C24 H24B 109.5 . . ?
C11 C24 H24C 109.5 . . ?
H24A C24 H24B 109.5 . . ?
H24A C24 H24C 109.5 . . ?
H24B C24 H24C 109.5 . . ?
C17 C25 H25 119.5 . . ?
C22 C25 C17 121.0(3) . . ?
C22 C25 H25 119.5 . . ?
C27 C26 H26 119.8 . . ?
C30 C26 H26 119.8 . . ?
C30 C26 C27 120.4(3) . . ?
C4 C27 C26 120.3(3) . . ?
C4 C27 H27 119.9 . . ?
C26 C27 H27 119.9 . . ?
C14 C28 H28 120.0 . . ?
C19 C28 C14 120.1(2) . . ?
C19 C28 H28 120.0 . . ?
C21 C29 H29 119.9 . . ?
C22 C29 C21 120.3(3) . . ?
C22 C29 H29 119.9 . . ?
C26 C30 H30 120.1 . . ?
C31 C30 C26 119.8(3) . . ?
C31 C30 H30 120.1 . . ?
C20 C31 H31 120.0 . . ?
C30 C31 C20 120.0(3) . . ?
C30 C31 H31 120.0 . . ?
O12 C32 H32A 108.9 . . ?
O12 C32 H32B 108.9 . . ?
H32A C32 H32B 107.8 . . ?
C0AA C32 O12 113.1(4) . . ?
C0AA C32 H32A 108.9 . . ?
C0AA C32 H32B 108.9 . . ?
C32 C0AA H0AA 109.5 . . ?
C32 C0AA H0AB 109.5 . . ?
C32 C0AA H0AC 109.5 . . ?
H0AA C0AA H0AB 109.5 . . ?
H0AA C0AA H0AC 109.5 . . ?
H0AB C0AA H0AC 109.5 . . ?

loop_
_geom_bond_atom_site_label_1
_geom_bond_atom_site_label_2
_geom_bond_distance
_geom_bond_site_symmetry_2
_geom_bond_publ_flag
N1 C6 1.282(3) . ?
N1 C10 1.472(3) . ?
C2 C3 1.492(3) . ?
C2 C7 1.404(3) . ?
C2 C14 1.391(3) . ?
C3 C4 1.491(3) . ?
C3 C8 1.340(3) . ?
C4 C20 1.384(4) . ?
C4 C27 1.380(3) . ?
C5 C6 1.490(3) . ?
C5 C17 1.387(4) . ?
C5 C21 1.387(4) . ?
C6 C11 1.528(3) . ?
C7 C10 1.511(3) . ?
C7 C18 1.393(4) . ?
C8 C9 1.501(3) . ?
C8 C15 1.485(3) . ?
C9 H9A 0.9700 . ?
C9 H9B 0.9700 . ?
C9 C10 1.530(3) . ?
C10 C13 1.545(3) . ?
C11 C13 1.538(3) . ?
C11 C23 1.535(3) . ?
C11 C24 1.532(3) . ?
O12 C15 1.320(3) . ?
O12 C32 1.452(4) . ?
C13 H13A 0.9700 . ?
C13 H13B 0.9700 . ?
C14 H14 0.9300 . ?
C14 C28 1.388(4) . ?
C15 O16 1.202(3) . ?
C17 H17 0.9300 . ?
C17 C25 1.392(4) . ?
C18 H18 0.9300 . ?
C18 C19 1.387(4) . ?
C19 H19 0.9300 . ?
C19 C28 1.366(4) . ?
C20 H20 0.9300 . ?
C20 C31 1.377(4) . ?
C21 H21 0.9300 . ?
C21 C29 1.385(4) . ?
C22 H22 0.9300 . ?
C22 C25 1.365(5) . ?
C22 C29 1.377(5) . ?
C23 H23A 0.9600 . ?
C23 H23B 0.9600 . ?
C23 H23C 0.9600 . ?
C24 H24A 0.9600 . ?
C24 H24B 0.9600 . ?
C24 H24C 0.9600 . ?
C25 H25 0.9300 . ?
C26 H26 0.9300 . ?
C26 C27 1.393(4) . ?
C26 C30 1.369(5) . ?
C27 H27 0.9300 . ?
C28 H28 0.9300 . ?
C29 H29 0.9300 . ?
C30 H30 0.9300 . ?
C30 C31 1.364(5) . ?
C31 H31 0.9300 . ?
C32 H32A 0.9700 . ?
C32 H32B 0.9700 . ?
C32 C0AA 1.293(6) . ?
C0AA H0AA 0.9600 . ?
C0AA H0AB 0.9600 . ?
C0AA H0AC 0.9600 . ?

loop_
_geom_torsion_atom_site_label_1
_geom_torsion_atom_site_label_2
_geom_torsion_atom_site_label_3
_geom_torsion_atom_site_label_4
_geom_torsion
_geom_torsion_site_symmetry_1
_geom_torsion_site_symmetry_2
_geom_torsion_site_symmetry_3
_geom_torsion_site_symmetry_4
_geom_torsion_publ_flag
N1 C6 C11 C13 2.8(2) . . . . ?
N1 C6 C11 C23 119.6(2) . . . . ?
N1 C6 C11 C24 -115.8(2) . . . . ?
N1 C10 C13 C11 11.2(2) . . . . ?
C2 C3 C4 C20 -113.9(3) . . . . ?
C2 C3 C4 C27 66.9(3) . . . . ?
C2 C3 C8 C9 -0.9(3) . . . . ?
C2 C3 C8 C15 173.6(2) . . . . ?
C2 C7 C10 N1 -155.7(2) . . . . ?
C2 C7 C10 C9 -38.6(3) . . . . ?
C2 C7 C10 C13 86.1(2) . . . . ?
C2 C7 C18 C19 0.4(4) . . . . ?
C2 C14 C28 C19 -1.1(5) . . . . ?
C3 C2 C7 C10 6.2(3) . . . . ?
C3 C2 C7 C18 -177.0(2) . . . . ?
C3 C2 C14 C28 177.2(2) . . . . ?
C3 C4 C20 C31 -178.6(3) . . . . ?
C3 C4 C27 C26 177.9(3) . . . . ?
C3 C8 C9 C10 -33.3(3) . . . . ?
C3 C8 C15 O12 43.3(3) . . . . ?
C3 C8 C15 O16 -139.7(3) . . . . ?
C4 C3 C8 C9 -176.0(2) . . . . ?
C4 C3 C8 C15 -1.5(4) . . . . ?
C4 C20 C31 C30 0.6(5) . . . . ?
C5 C6 C11 C13 178.9(2) . . . . ?
C5 C6 C11 C23 -64.4(3) . . . . ?
C5 C6 C11 C24 60.2(3) . . . . ?
C5 C17 C25 C22 -0.4(5) . . . . ?
C5 C21 C29 C22 -0.2(5) . . . . ?
C6 N1 C10 C7 -131.1(2) . . . . ?
C6 N1 C10 C9 110.4(2) . . . . ?
C6 N1 C10 C13 -9.8(2) . . . . ?
C6 C5 C17 C25 -177.8(2) . . . . ?
C6 C5 C21 C29 178.2(2) . . . . ?
C6 C11 C13 C10 -8.4(2) . . . . ?
C7 C2 C3 C4 -168.94(19) . . . . ?
C7 C2 C3 C8 15.6(3) . . . . ?
C7 C2 C14 C28 0.9(4) . . . . ?
C7 C10 C13 C11 132.96(19) . . . . ?
C7 C18 C19 C28 -0.6(5) . . . . ?
C8 C3 C4 C20 61.3(3) . . . . ?
C8 C3 C4 C27 -118.0(3) . . . . ?
C8 C9 C10 N1 170.99(17) . . . . ?
C8 C9 C10 C7 50.3(2) . . . . ?
C8 C9 C10 C13 -73.4(2) . . . . ?
C9 C8 C15 O12 -141.8(2) . . . . ?
C9 C8 C15 O16 35.2(4) . . . . ?
C9 C10 C13 C11 -104.8(2) . . . . ?
C10 N1 C6 C5 -171.88(18) . . . . ?
C10 N1 C6 C11 4.5(3) . . . . ?
C10 C7 C18 C19 177.2(2) . . . . ?
C14 C2 C3 C4 14.8(3) . . . . ?
C14 C2 C3 C8 -160.6(2) . . . . ?
C14 C2 C7 C10 -177.4(2) . . . . ?
C14 C2 C7 C18 -0.6(3) . . . . ?
C15 C8 C9 C10 151.6(2) . . . . ?
C15 O12 C32 C0AA 107.1(6) . . . . ?
C17 C5 C6 N1 -171.6(2) . . . . ?
C17 C5 C6 C11 12.5(3) . . . . ?
C17 C5 C21 C29 1.2(4) . . . . ?
C18 C7 C10 N1 27.6(3) . . . . ?
C18 C7 C10 C9 144.7(2) . . . . ?
C18 C7 C10 C13 -90.6(3) . . . . ?
C18 C19 C28 C14 0.9(5) . . . . ?
C20 C4 C27 C26 -1.4(4) . . . . ?
C21 C5 C6 N1 11.6(3) . . . . ?
C21 C5 C6 C11 -164.3(2) . . . . ?
C21 C5 C17 C25 -0.9(4) . . . . ?
C23 C11 C13 C10 -128.5(2) . . . . ?
C24 C11 C13 C10 110.2(2) . . . . ?
C25 C22 C29 C21 -1.1(5) . . . . ?
C26 C30 C31 C20 -1.2(5) . . . . ?
C27 C4 C20 C31 0.7(4) . . . . ?
C27 C26 C30 C31 0.5(5) . . . . ?
C29 C22 C25 C17 1.4(5) . . . . ?
C30 C26 C27 C4 0.8(5) . . . . ?
C32 O12 C15 C8 -179.4(3) . . . . ?
C32 O12 C15 O16 3.6(5) . . . . ?
